data_4519247
loop_
_publ_author_name
'Xu, Xian'
'Zheng, Xizhou'
'Xu, Xin'

_publ_section_title
;
 Synthesis of Tetrahydroquinolines by Scandium-Catalyzed [3 + 3]
 Annulation of Anilines with Allenes and Dienes
;
_journal_issue 24
_journal_name_full 'ACS Catalysis'
_journal_page_first 14995
_journal_page_last 15003
_journal_paper_doi 10.1021/acscatal.1c04657
_journal_volume 11
_journal_year 2021
_chemical_formula_moiety 'C16 H19 N S'
_chemical_formula_sum 'C16 H19 N S'
_chemical_formula_weight 257.38
_space_group_crystal_system monoclinic
_space_group_IT_number 14
_space_group_name_Hall '-P 2yn'
_space_group_name_H-M_alt 'P 1 21/n 1'
_atom_sites_solution_hydrogens geom
_audit_creation_date 2021-01-15
_audit_creation_method
;
Olex2 1.3
(compiled 2020.02.04 svn.rd84adfe8 for OlexSys, GUI svn.r6032)
;
_cell_angle_alpha 90
_cell_angle_beta 95.408(2)
_cell_angle_gamma 90
_cell_formula_units_Z 4
_cell_length_a 6.0388(4)
_cell_length_b 7.0061(4)
_cell_length_c 31.925(2)
_cell_measurement_reflns_used 6990
_cell_measurement_temperature 120
_cell_measurement_theta_max 27.25
_cell_measurement_theta_min 2.56
_cell_volume 1344.68(14)
_computing_cell_refinement 'SAINT v8.37A (Bruker, 2015)'
_computing_data_reduction 'SAINT v8.37A (Bruker, 2015)'
_computing_molecular_graphics 'Olex2 1.3 (Dolomanov et al., 2009)'
_computing_publication_material 'Olex2 1.3 (Dolomanov et al., 2009)'
_computing_structure_refinement 'SHELXL 2018/3 (Sheldrick, 2015)'
_diffrn_ambient_temperature 120
_diffrn_measured_fraction_theta_full 0.999
_diffrn_measured_fraction_theta_max 0.999
_diffrn_measurement_device_type 'Bruker APEX-II CCD'
_diffrn_measurement_method '\f and \w scans'
_diffrn_radiation_type MoK\a
_diffrn_radiation_wavelength 0.71073
_diffrn_reflns_av_unetI/netI 0.0467
_diffrn_reflns_Laue_measured_fraction_full 0.999
_diffrn_reflns_Laue_measured_fraction_max 0.999
_diffrn_reflns_limit_h_max 7
_diffrn_reflns_limit_h_min -7
_diffrn_reflns_limit_k_max 9
_diffrn_reflns_limit_k_min -9
_diffrn_reflns_limit_l_max 41
_diffrn_reflns_limit_l_min -6
_diffrn_reflns_number 3084
_diffrn_reflns_point_group_measured_fraction_full 0.999
_diffrn_reflns_point_group_measured_fraction_max 0.999
_diffrn_reflns_theta_full 25.242
_diffrn_reflns_theta_max 27.522
_diffrn_reflns_theta_min 2.977
_diffrn_source_current 1.0
_diffrn_source_power 0.05
_diffrn_source_voltage 50.0
_diffrn_standards_number 0
_exptl_absorpt_coefficient_mu 0.222
_exptl_absorpt_correction_T_max 0.7456
_exptl_absorpt_correction_T_min 0.5187
_exptl_absorpt_correction_type multi-scan
_exptl_absorpt_process_details
;
SADABS-2016/2 (Bruker,2016/2) was used for absorption correction.
wR2(int) was 0.1293 before and 0.0762 after correction.
The Ratio of minimum to maximum transmission is 0.6957.
The \l/2 correction factor is Not present.
;
_exptl_crystal_colour 'clear colourless'
_exptl_crystal_colour_lustre clear
_exptl_crystal_colour_primary colourless
_exptl_crystal_density_diffrn 1.271
_exptl_crystal_description block
_exptl_crystal_F_000 552
_exptl_crystal_size_max 0.14
_exptl_crystal_size_mid 0.12
_exptl_crystal_size_min 0.12
_refine_diff_density_max 0.590
_refine_diff_density_min -0.325
_refine_diff_density_rms 0.061
_refine_ls_extinction_method none
_refine_ls_goodness_of_fit_ref 1.066
_refine_ls_hydrogen_treatment constr
_refine_ls_matrix_type full
_refine_ls_number_parameters 167
_refine_ls_number_reflns 3084
_refine_ls_number_restraints 0
_refine_ls_restrained_S_all 1.066
_refine_ls_R_factor_all 0.0580
_refine_ls_R_factor_gt 0.0438
_refine_ls_shift/su_max 0.000
_refine_ls_shift/su_mean 0.000
_refine_ls_structure_factor_coef Fsqd
_refine_ls_weighting_details 'w=1/[\s^2^(Fo^2^)+(0.0548P)^2^+0.6980P] where P=(Fo^2^+2Fc^2^)/3'
_refine_ls_weighting_scheme calc
_refine_ls_wR_factor_gt 0.1090
_refine_ls_wR_factor_ref 0.1206
_reflns_Friedel_coverage 0.000
_reflns_number_gt 2678
_reflns_number_total 3084
_reflns_threshold_expression 'I > 2\s(I)'
_cod_data_source_file cs1c04657_si_003.cif
_cod_data_source_block mo_20201122a_0m_a
_cod_database_code 4519247
_shelx_shelxl_version_number 2018/3
_shelx_space_group_comment
;
The symmetry employed for this shelxl refinement is uniquely defined
by the following loop, which should always be used as a source of
symmetry information in preference to the above space-group names.
They are only intended as comments.
;
_shelx_estimated_absorpt_t_max 0.974
_shelx_estimated_absorpt_t_min 0.970
_olex2_refinement_description
;
1. Twinned data refinement
 Scales: 0.5873(17)
 0.4127(17)
2. Fixed Uiso
 At 1.2 times of:
  All C(H) groups, All C(H,H) groups
 At 1.5 times of:
  All C(H,H,H) groups
3.a Ternary CH refined with riding coordinates:
 C9(H9), C11(H11)
3.b Secondary CH2 refined with riding coordinates:
 C10(H10A,H10B)
3.c Aromatic/amide H refined with riding coordinates:
 C14(H14), C16(H16), C3(H3), C15(H15), C7(H7), C4(H4)
3.d Idealised Me refined as rotating group:
 C1(H1A,H1B,H1C), C12(H12A,H12B,H12C), C8(H8A,H8B,H8C)
;
_olex2_submission_special_instructions 'No special instructions were received'

loop_
_space_group_symop_operation_xyz
'x, y, z'
'-x+1/2, y+1/2, -z+1/2'
'-x, -y, -z'
'x-1/2, -y-1/2, z-1/2'

loop_
_atom_site_label
_atom_site_type_symbol
_atom_site_fract_x
_atom_site_fract_y
_atom_site_fract_z
_atom_site_U_iso_or_equiv
_atom_site_adp_type
_atom_site_occupancy
_atom_site_site_symmetry_order
_atom_site_calc_flag
_atom_site_refinement_flags_posn
_atom_site_refinement_flags_adp
_atom_site_refinement_flags_occupancy
_atom_site_disorder_assembly
_atom_site_disorder_group
S1 S 0.84636(12) 0.31752(10) 0.21364(2) 0.03017(17) Uani 1 1 d . . . . .
N1 N 0.7712(4) -0.0122(3) 0.14980(6) 0.0255(5) Uani 1 1 d . . . . .
C9 C 0.6719(5) 0.1818(4) 0.06894(8) 0.0305(6) Uani 1 1 d . . . . .
H9 H 0.790987 0.125323 0.053056 0.037 Uiso 1 1 calc R U . . .
C14 C 1.2267(4) 0.3195(3) 0.18354(7) 0.0229(5) Uani 1 1 d . . . . .
H14 H 1.344316 0.295727 0.166468 0.027 Uiso 1 1 calc R U . . .
C1 C 0.0230(5) -0.2703(4) 0.04021(8) 0.0328(6) Uani 1 1 d . . . . .
H1A H 0.037650 -0.407575 0.035246 0.049 Uiso 1 1 calc R U . . .
H1B H 0.016409 -0.202150 0.013316 0.049 Uiso 1 1 calc R U . . .
H1C H -0.113539 -0.246081 0.053673 0.049 Uiso 1 1 calc R U . . .
C10 C 0.7829(5) 0.2800(4) 0.10735(8) 0.0331(6) Uani 1 1 d . . . . .
H10A H 0.668039 0.343003 0.122677 0.040 Uiso 1 1 calc R U . . .
H10B H 0.883885 0.380187 0.098357 0.040 Uiso 1 1 calc R U . . .
C16 C 1.0563(5) 0.4431(4) 0.24040(8) 0.0310(6) Uani 1 1 d . . . . .
H16 H 1.041530 0.511388 0.265692 0.037 Uiso 1 1 calc R U . . .
C12 C 0.8816(5) -0.1561(3) 0.17742(7) 0.0283(6) Uani 1 1 d . . . . .
H12A H 0.897869 -0.274201 0.161553 0.042 Uiso 1 1 calc R U . . .
H12B H 0.792247 -0.181183 0.200907 0.042 Uiso 1 1 calc R U . . .
H12C H 1.028859 -0.109597 0.188372 0.042 Uiso 1 1 calc R U . . .
C11 C 0.9169(4) 0.1409(3) 0.13731(7) 0.0261(5) Uani 1 1 d . . . . .
H11 H 1.040406 0.084228 0.122596 0.031 Uiso 1 1 calc R U . . .
C13 C 1.0135(4) 0.2490(3) 0.17542(7) 0.0223(5) Uani 1 1 d . . . . .
C2 C 0.2197(4) -0.2016(4) 0.06837(7) 0.0259(5) Uani 1 1 d . . . . .
C3 C 0.2840(5) -0.2921(3) 0.10631(8) 0.0293(6) Uani 1 1 d . . . . .
H3 H 0.202449 -0.400093 0.114238 0.035 Uiso 1 1 calc R U . . .
C15 C 1.2478(5) 0.4335(4) 0.22114(8) 0.0297(6) Uani 1 1 d . . . . .
H15 H 1.381690 0.495813 0.231480 0.036 Uiso 1 1 calc R U . . .
C7 C 0.3472(5) -0.0486(4) 0.05788(8) 0.0289(6) Uani 1 1 d . . . . .
H7 H 0.307678 0.014150 0.031869 0.035 Uiso 1 1 calc R U . . .
C4 C 0.4624(5) -0.2296(4) 0.13269(8) 0.0290(6) Uani 1 1 d . . . . .
H4 H 0.498939 -0.293159 0.158703 0.035 Uiso 1 1 calc R U . . .
C6 C 0.5310(5) 0.0191(3) 0.08333(7) 0.0255(5) Uani 1 1 d . . . . .
C8 C 0.5433(5) 0.3255(4) 0.04026(8) 0.0369(6) Uani 1 1 d . . . . .
H8A H 0.414221 0.371330 0.053767 0.055 Uiso 1 1 calc R U . . .
H8B H 0.492935 0.264132 0.013461 0.055 Uiso 1 1 calc R U . . .
H8C H 0.640202 0.433557 0.035094 0.055 Uiso 1 1 calc R U . . .
C5 C 0.5915(4) -0.0737(3) 0.12193(7) 0.0212(5) Uani 1 1 d . . . . .

loop_
_atom_site_aniso_label
_atom_site_aniso_U_11
_atom_site_aniso_U_22
_atom_site_aniso_U_33
_atom_site_aniso_U_23
_atom_site_aniso_U_13
_atom_site_aniso_U_12
S1 0.0250(3) 0.0347(3) 0.0308(3) -0.0035(3) 0.0025(3) -0.0021(3)
N1 0.0301(12) 0.0241(10) 0.0211(9) 0.0051(8) -0.0042(9) -0.0072(9)
C9 0.0330(14) 0.0294(12) 0.0282(12) 0.0044(11) -0.0016(11) -0.0081(12)
C14 0.0236(12) 0.0256(11) 0.0185(10) 0.0039(10) -0.0032(9) -0.0013(10)
C1 0.0321(14) 0.0358(14) 0.0300(12) -0.0009(11) 0.0001(12) -0.0119(13)
C10 0.0375(15) 0.0327(13) 0.0277(12) 0.0079(11) -0.0036(12) -0.0104(13)
C16 0.0366(15) 0.0248(12) 0.0305(13) -0.0053(10) -0.0020(11) 0.0002(12)
C12 0.0355(15) 0.0272(12) 0.0210(11) 0.0018(10) -0.0031(10) 0.0007(11)
C11 0.0266(13) 0.0309(13) 0.0206(11) 0.0006(10) 0.0009(10) -0.0092(11)
C13 0.0228(12) 0.0226(11) 0.0210(11) 0.0027(9) -0.0007(9) -0.0026(9)
C2 0.0242(12) 0.0285(12) 0.0252(11) -0.0040(10) 0.0030(9) -0.0041(11)
C3 0.0356(15) 0.0238(11) 0.0287(12) 0.0005(10) 0.0031(11) -0.0106(11)
C15 0.0283(14) 0.0296(13) 0.0296(13) 0.0022(11) -0.0053(11) -0.0052(11)
C7 0.0294(14) 0.0305(13) 0.0263(12) 0.0058(10) -0.0002(11) -0.0052(11)
C4 0.0323(14) 0.0299(13) 0.0243(12) 0.0064(10) -0.0006(11) -0.0087(11)
C6 0.0274(13) 0.0247(11) 0.0239(11) 0.0053(9) 0.0000(11) -0.0044(11)
C8 0.0411(15) 0.0317(13) 0.0357(13) 0.0132(12) -0.0081(13) -0.0076(14)
C5 0.0237(13) 0.0228(11) 0.0172(10) -0.0005(9) 0.0019(9) -0.0033(10)

loop_
_atom_type_symbol
_atom_type_description
_atom_type_scat_dispersion_real
_atom_type_scat_dispersion_imag
_atom_type_scat_source
C C 0.0033 0.0016 'International Tables Vol C Tables 4.2.6.8 and 6.1.1.4'
H H 0.0000 0.0000 'International Tables Vol C Tables 4.2.6.8 and 6.1.1.4'
N N 0.0061 0.0033 'International Tables Vol C Tables 4.2.6.8 and 6.1.1.4'
S S 0.1246 0.1234 'International Tables Vol C Tables 4.2.6.8 and 6.1.1.4'

loop_
_geom_angle_atom_site_label_1
_geom_angle_atom_site_label_2
_geom_angle_atom_site_label_3
_geom_angle
_geom_angle_site_symmetry_1
_geom_angle_site_symmetry_3
_geom_angle_publ_flag
C16 S1 C13 92.36(13) . . ?
C12 N1 C11 114.7(2) . . ?
C5 N1 C12 116.90(19) . . ?
C5 N1 C11 120.00(18) . . ?
C10 C9 H9 107.9 . . ?
C10 C9 C6 108.4(2) . . ?
C10 C9 C8 110.5(2) . . ?
C6 C9 H9 107.9 . . ?
C6 C9 C8 114.2(2) . . ?
C8 C9 H9 107.9 . . ?
C13 C14 H14 124.3 . . ?
C13 C14 C15 111.3(2) . . ?
C15 C14 H14 124.3 . . ?
H1A C1 H1B 109.5 . . ?
H1A C1 H1C 109.5 . . ?
H1B C1 H1C 109.5 . . ?
C2 C1 H1A 109.5 . . ?
C2 C1 H1B 109.5 . . ?
C2 C1 H1C 109.5 . . ?
C9 C10 H10A 109.1 . . ?
C9 C10 H10B 109.1 . . ?
C9 C10 C11 112.6(2) . . ?
H10A C10 H10B 107.8 . . ?
C11 C10 H10A 109.1 . . ?
C11 C10 H10B 109.1 . . ?
S1 C16 H16 124.1 . . ?
C15 C16 S1 111.8(2) . . ?
C15 C16 H16 124.1 . . ?
N1 C12 H12A 109.5 . . ?
N1 C12 H12B 109.5 . . ?
N1 C12 H12C 109.5 . . ?
H12A C12 H12B 109.5 . . ?
H12A C12 H12C 109.5 . . ?
H12B C12 H12C 109.5 . . ?
N1 C11 C10 109.7(2) . . ?
N1 C11 H11 109.3 . . ?
N1 C11 C13 110.20(19) . . ?
C10 C11 H11 109.3 . . ?
C13 C11 C10 109.0(2) . . ?
C13 C11 H11 109.3 . . ?
C14 C13 S1 111.43(17) . . ?
C14 C13 C11 128.0(2) . . ?
C11 C13 S1 120.34(19) . . ?
C3 C2 C1 121.1(2) . . ?
C7 C2 C1 122.2(2) . . ?
C7 C2 C3 116.7(2) . . ?
C2 C3 H3 119.1 . . ?
C4 C3 C2 121.8(2) . . ?
C4 C3 H3 119.1 . . ?
C14 C15 H15 123.5 . . ?
C16 C15 C14 113.1(2) . . ?
C16 C15 H15 123.5 . . ?
C2 C7 H7 118.2 . . ?
C2 C7 C6 123.7(2) . . ?
C6 C7 H7 118.2 . . ?
C3 C4 H4 119.4 . . ?
C3 C4 C5 121.3(2) . . ?
C5 C4 H4 119.4 . . ?
C7 C6 C9 121.1(2) . . ?
C7 C6 C5 118.6(2) . . ?
C5 C6 C9 120.3(2) . . ?
C9 C8 H8A 109.5 . . ?
C9 C8 H8B 109.5 . . ?
C9 C8 H8C 109.5 . . ?
H8A C8 H8B 109.5 . . ?
H8A C8 H8C 109.5 . . ?
H8B C8 H8C 109.5 . . ?
N1 C5 C6 122.2(2) . . ?
C4 C5 N1 119.9(2) . . ?
C4 C5 C6 117.9(2) . . ?

loop_
_geom_bond_atom_site_label_1
_geom_bond_atom_site_label_2
_geom_bond_distance
_geom_bond_site_symmetry_2
_geom_bond_publ_flag
S1 C16 1.705(3) . ?
S1 C13 1.723(3) . ?
N1 C12 1.459(3) . ?
N1 C11 1.466(3) . ?
N1 C5 1.405(3) . ?
C9 H9 1.0000 . ?
C9 C10 1.507(3) . ?
C9 C6 1.519(3) . ?
C9 C8 1.523(4) . ?
C14 H14 0.9500 . ?
C14 C13 1.381(3) . ?
C14 C15 1.437(3) . ?
C1 H1A 0.9800 . ?
C1 H1B 0.9800 . ?
C1 H1C 0.9800 . ?
C1 C2 1.500(3) . ?
C10 H10A 0.9900 . ?
C10 H10B 0.9900 . ?
C10 C11 1.541(4) . ?
C16 H16 0.9500 . ?
C16 C15 1.362(4) . ?
C12 H12A 0.9800 . ?
C12 H12B 0.9800 . ?
C12 H12C 0.9800 . ?
C11 H11 1.0000 . ?
C11 C13 1.503(3) . ?
C2 C3 1.390(3) . ?
C2 C7 1.379(4) . ?
C3 H3 0.9500 . ?
C3 C4 1.375(4) . ?
C15 H15 0.9500 . ?
C7 H7 0.9500 . ?
C7 C6 1.396(4) . ?
C4 H4 0.9500 . ?
C4 C5 1.403(3) . ?
C6 C5 1.411(3) . ?
C8 H8A 0.9800 . ?
C8 H8B 0.9800 . ?
C8 H8C 0.9800 . ?

loop_
_geom_torsion_atom_site_label_1
_geom_torsion_atom_site_label_2
_geom_torsion_atom_site_label_3
_geom_torsion_atom_site_label_4
_geom_torsion
_geom_torsion_site_symmetry_1
_geom_torsion_site_symmetry_2
_geom_torsion_site_symmetry_3
_geom_torsion_site_symmetry_4
_geom_torsion_publ_flag
S1 C16 C15 C14 -0.6(3) . . . . ?
N1 C11 C13 S1 -45.3(3) . . . . ?
N1 C11 C13 C14 140.6(2) . . . . ?
C9 C10 C11 N1 -56.9(3) . . . . ?
C9 C10 C11 C13 -177.6(2) . . . . ?
C9 C6 C5 N1 4.9(4) . . . . ?
C9 C6 C5 C4 -176.7(2) . . . . ?
C1 C2 C3 C4 -179.3(3) . . . . ?
C1 C2 C7 C6 179.9(3) . . . . ?
C10 C9 C6 C7 154.7(3) . . . . ?
C10 C9 C6 C5 -28.9(3) . . . . ?
C10 C11 C13 S1 75.2(2) . . . . ?
C10 C11 C13 C14 -99.0(3) . . . . ?
C16 S1 C13 C14 0.8(2) . . . . ?
C16 S1 C13 C11 -174.3(2) . . . . ?
C12 N1 C11 C10 178.4(2) . . . . ?
C12 N1 C11 C13 -61.6(3) . . . . ?
C12 N1 C5 C4 28.7(3) . . . . ?
C12 N1 C5 C6 -152.9(2) . . . . ?
C11 N1 C5 C4 175.3(2) . . . . ?
C11 N1 C5 C6 -6.3(4) . . . . ?
C13 S1 C16 C15 -0.1(2) . . . . ?
C13 C14 C15 C16 1.1(3) . . . . ?
C2 C3 C4 C5 -1.6(4) . . . . ?
C2 C7 C6 C9 176.7(3) . . . . ?
C2 C7 C6 C5 0.3(4) . . . . ?
C3 C2 C7 C6 -1.0(4) . . . . ?
C3 C4 C5 N1 179.3(2) . . . . ?
C3 C4 C5 C6 0.8(4) . . . . ?
C15 C14 C13 S1 -1.2(3) . . . . ?
C15 C14 C13 C11 173.4(2) . . . . ?
C7 C2 C3 C4 1.6(4) . . . . ?
C7 C6 C5 N1 -178.6(2) . . . . ?
C7 C6 C5 C4 -0.2(4) . . . . ?
C6 C9 C10 C11 54.6(3) . . . . ?
C8 C9 C10 C11 -179.6(2) . . . . ?
C8 C9 C6 C7 31.1(4) . . . . ?
C8 C9 C6 C5 -152.5(2) . . . . ?
C5 N1 C11 C10 31.2(3) . . . . ?
C5 N1 C11 C13 151.2(2) . . . . ?

loop_
_twin_individual_id
_twin_individual_mass_fraction_refined
1 0.5873(17)
2 0.4127(17)
